data_7125793
loop_
_publ_author_name
'Cui, Haiyan'
'Xiao, Dengmengfei'
'Zhang, Li'
'Ruan, Huapeng'
'Fang, Yong'
'Zhao, Yue'
'Tan, Gengwen'
'Zhao, Lili'
'Frenking, Gernot'
'Driess, Matthias'
'Wang, Xinping'

_publ_section_title
;
 Isolable cyclic radical cations of heavy main-group elements.
;
_journal_issue 14
_journal_name_full 'Chemical communications (Cambridge, England)'
_journal_page_first 2167
_journal_page_last 2170
_journal_paper_doi 10.1039/c9cc09582a
_journal_volume 56
_journal_year 2020
_chemical_formula_sum 'C70 H74 Al F36 Ge2 N4 O4 P2'
_chemical_formula_weight 1953.43
_space_group_crystal_system monoclinic
_space_group_IT_number 15
_space_group_name_Hall '-C 2yc'
_space_group_name_H-M_alt 'C 1 2/c 1'
_atom_sites_solution_hydrogens geom
_audit_creation_method SHELXL-2018/3
_audit_update_record
;
2019-01-09 deposited with the CCDC.	2020-01-15 downloaded from the CCDC.
;
_cell_angle_alpha 90
_cell_angle_beta 118.250(2)
_cell_angle_gamma 90
_cell_formula_units_Z 4
_cell_length_a 29.5048(15)
_cell_length_b 16.5238(7)
_cell_length_c 19.4551(9)
_cell_measurement_reflns_used 7112
_cell_measurement_temperature 123(2)
_cell_measurement_theta_max 24.43
_cell_measurement_theta_min 2.41
_cell_volume 8355.2(7)
_computing_cell_refinement 'Saint+ ver. V8.37A (Bruker AXS)'
_computing_data_collection 'APEX2 ver. 2014.9 (Bruker AXS)'
_computing_data_reduction 'Saint+ ver. V8.37A (Bruker AXS)'
_computing_structure_refinement 'SHELXL-2014/7 (Sheldrick, 2014)'
_computing_structure_solution 'SHELXT (Sheldrick, 2014)'
_diffrn_ambient_temperature 123(2)
_diffrn_measured_fraction_theta_full 0.999
_diffrn_measured_fraction_theta_max 0.999
_diffrn_measurement_device_type 'Bruker D8 Venture'
_diffrn_measurement_method '\f and \w scans'
_diffrn_radiation_type MoK\a
_diffrn_radiation_wavelength 0.71073
_diffrn_reflns_av_R_equivalents 0.0678
_diffrn_reflns_av_unetI/netI 0.0676
_diffrn_reflns_Laue_measured_fraction_full 0.999
_diffrn_reflns_Laue_measured_fraction_max 0.999
_diffrn_reflns_limit_h_max 27
_diffrn_reflns_limit_h_min -35
_diffrn_reflns_limit_k_max 19
_diffrn_reflns_limit_k_min -19
_diffrn_reflns_limit_l_max 23
_diffrn_reflns_limit_l_min -21
_diffrn_reflns_number 30017
_diffrn_reflns_point_group_measured_fraction_full 0.999
_diffrn_reflns_point_group_measured_fraction_max 0.999
_diffrn_reflns_theta_full 25.010
_diffrn_reflns_theta_max 25.010
_diffrn_reflns_theta_min 2.140
_diffrn_source 'microfocus sealed tube (Incoatec ImS)'
_exptl_absorpt_coefficient_mu 0.896
_exptl_absorpt_correction_T_max 0.7456
_exptl_absorpt_correction_T_min 0.5951
_exptl_absorpt_correction_type multi-scan
_exptl_absorpt_process_details 'SadAbs 2016/2 (Bruker AXS)'
_exptl_crystal_colour orange
_exptl_crystal_density_diffrn 1.553
_exptl_crystal_description block
_exptl_crystal_F_000 3940
_exptl_crystal_size_max 0.210
_exptl_crystal_size_mid 0.190
_exptl_crystal_size_min 0.160
_refine_diff_density_max 1.772
_refine_diff_density_min -0.958
_refine_diff_density_rms 0.145
_refine_ls_extinction_method none
_refine_ls_goodness_of_fit_ref 1.203
_refine_ls_hydrogen_treatment constr
_refine_ls_matrix_type full
_refine_ls_number_parameters 787
_refine_ls_number_reflns 7363
_refine_ls_number_restraints 4552
_refine_ls_restrained_S_all 1.334
_refine_ls_R_factor_all 0.1309
_refine_ls_R_factor_gt 0.0956
_refine_ls_shift/su_max 0.047
_refine_ls_shift/su_mean 0.001
_refine_ls_structure_factor_coef Fsqd
_refine_ls_weighting_details 'w=1/[\s^2^(Fo^2^)+175.0000P] where P=(Fo^2^+2Fc^2^)/3'
_refine_ls_weighting_scheme calc
_refine_ls_wR_factor_gt 0.1998
_refine_ls_wR_factor_ref 0.2098
_reflns_Friedel_coverage 0.000
_reflns_number_gt 5265
_reflns_number_total 7363
_reflns_threshold_expression 'I > 2\s(I)'
_cod_data_source_file c9cc09582a2.cif
_cod_data_source_block 20181107chy02_0m_a
_cod_depositor_comments 'Adding full bibliography for 7125792--7125794.cif.'
_cod_original_sg_symbol_H-M 'C 2/c'
_cod_database_code 7125793
_shelx_shelxl_version_number 2018/3
_shelx_space_group_comment
;
The symmetry employed for this shelxl refinement is uniquely defined
by the following loop, which should always be used as a source of
symmetry information in preference to the above space-group names.
They are only intended as comments.
;
_shelx_estimated_absorpt_t_min 0.834
_shelx_estimated_absorpt_t_max 0.870

loop_
_space_group_symop_operation_xyz
'x, y, z'
'-x, y, -z+1/2'
'x+1/2, y+1/2, z'
'-x+1/2, y+1/2, -z+1/2'
'-x, -y, -z'
'x, -y, z-1/2'
'-x+1/2, -y+1/2, -z'
'x+1/2, -y+1/2, z-1/2'

loop_
_atom_site_label
_atom_site_type_symbol
_atom_site_fract_x
_atom_site_fract_y
_atom_site_fract_z
_atom_site_U_iso_or_equiv
_atom_site_adp_type
_atom_site_occupancy
_atom_site_site_symmetry_order
_atom_site_calc_flag
_atom_site_refinement_flags_posn
_atom_site_refinement_flags_adp
_atom_site_refinement_flags_occupancy
_atom_site_disorder_assembly
_atom_site_disorder_group
O1_4 O 0.5570(8) 0.4013(11) 0.7704(14) 0.102(3) Uani 0.5 1 d D U P A -1
C1_4 C 0.5830(6) 0.4629(10) 0.7625(8) 0.109(3) Uani 0.5 1 d D U P A -1
C2_4 C 0.6401(6) 0.4479(11) 0.7972(11) 0.115(3) Uani 0.5 1 d D U P A -1
F1_4 F 0.6625(7) 0.4591(12) 0.8712(10) 0.137(4) Uani 0.5 1 d D U P A -1
F2_4 F 0.6649(7) 0.5002(11) 0.7777(11) 0.133(4) Uani 0.5 1 d D U P A -1
F3_4 F 0.6543(8) 0.3861(11) 0.7734(13) 0.133(4) Uani 0.5 1 d D U P A -1
C3_4 C 0.5627(7) 0.4768(11) 0.6757(9) 0.116(3) Uani 0.5 1 d D U P A -1
F4_4 F 0.5131(6) 0.4723(11) 0.6355(10) 0.128(4) Uani 0.5 1 d D U P A -1
F5_4 F 0.5772(7) 0.4218(11) 0.6437(11) 0.130(4) Uani 0.5 1 d D U P A -1
F6_4 F 0.5799(8) 0.5408(11) 0.6588(11) 0.132(4) Uani 0.5 1 d D U P A -1
C4_4 C 0.5725(7) 0.5369(9) 0.7993(10) 0.117(3) Uani 0.5 1 d D U P A -1
F7_4 F 0.5274(6) 0.5676(9) 0.7508(10) 0.116(4) Uani 0.5 1 d D U P A -1
F8_4 F 0.6026(7) 0.5963(10) 0.8072(12) 0.124(4) Uani 0.5 1 d D U P A -1
F9_4 F 0.5701(7) 0.5179(11) 0.8630(10) 0.120(4) Uani 0.5 1 d D U P A -1
O1_3 O 0.4798(11) 0.2947(15) 0.6698(14) 0.086 Uani 0.5 1 d D U P A -1
C1_3 C 0.4772(5) 0.2278(9) 0.6315(8) 0.098(2) Uani 0.5 1 d D U P A -1
C2_3 C 0.4680(7) 0.1551(9) 0.6718(10) 0.104(3) Uani 0.5 1 d D U P A -1
F1_3 F 0.5088(6) 0.1355(9) 0.7325(9) 0.120(4) Uani 0.5 1 d D U P A -1
F2_3 F 0.4506(7) 0.0951(9) 0.6260(9) 0.111(3) Uani 0.5 1 d D U P A -1
F3_3 F 0.4345(6) 0.1705(10) 0.6955(10) 0.117(3) Uani 0.5 1 d D U P A -1
C3_3 C 0.4309(7) 0.2282(10) 0.5514(9) 0.113(3) Uani 0.5 1 d D U P A -1
F4_3 F 0.4222(8) 0.2969(10) 0.5165(10) 0.144(5) Uani 0.5 1 d D U P A -1
F5_3 F 0.3912(7) 0.2091(12) 0.5606(12) 0.137(4) Uani 0.5 1 d D U P A -1
F6_3 F 0.4283(8) 0.1720(10) 0.5042(9) 0.135(4) Uani 0.5 1 d D U P A -1
C4_3 C 0.5287(6) 0.2119(10) 0.6347(10) 0.100(3) Uani 0.5 1 d D U P A -1
F7_3 F 0.5391(7) 0.2607(10) 0.5913(9) 0.105(3) Uani 0.5 1 d D U P A -1
F8_3 F 0.5326(7) 0.1368(9) 0.6196(10) 0.110(4) Uani 0.5 1 d D U P A -1
F9_3 F 0.5643(6) 0.2228(10) 0.7057(8) 0.113(4) Uani 0.5 1 d D U P A -1
O1_2 O 0.4826(10) 0.2924(15) 0.6693(11) 0.074 Uani 0.5 1 d D U P A -2
C1_2 C 0.4626(5) 0.2697(8) 0.5960(9) 0.088(2) Uani 0.5 1 d D U P A -2
C2_2 C 0.4699(6) 0.3359(9) 0.5477(9) 0.091(3) Uani 0.5 1 d D U P A -2
F1_2 F 0.4645(6) 0.4071(8) 0.5709(8) 0.099(3) Uani 0.5 1 d D U P A -2
F2_2 F 0.4428(6) 0.3311(10) 0.4766(7) 0.104(3) Uani 0.5 1 d D U P A -2
F3_2 F 0.5153(5) 0.3370(10) 0.5566(8) 0.103(3) Uani 0.5 1 d D U P A -2
C3_2 C 0.4847(7) 0.1954(9) 0.5775(9) 0.098(3) Uani 0.5 1 d D U P A -2
F4_2 F 0.4750(7) 0.1296(9) 0.6050(9) 0.119(4) Uani 0.5 1 d D U P A -2
F5_2 F 0.5340(6) 0.1949(12) 0.6089(10) 0.124(4) Uani 0.5 1 d D U P A -2
F6_2 F 0.4704(6) 0.1883(10) 0.5032(7) 0.101(3) Uani 0.5 1 d D U P A -2
C4_2 C 0.4053(5) 0.2599(10) 0.5679(9) 0.092(3) Uani 0.5 1 d D U P A -2
F7_2 F 0.3954(5) 0.2185(9) 0.6169(8) 0.089(3) Uani 0.5 1 d D U P A -2
F8_2 F 0.3825(6) 0.2258(10) 0.5020(8) 0.104(3) Uani 0.5 1 d D U P A -2
F9_2 F 0.3819(6) 0.3288(9) 0.5554(9) 0.120(4) Uani 0.5 1 d D U P A -2
O1_1 O 0.5449(6) 0.4223(10) 0.7604(11) 0.068(3) Uani 0.5 1 d D U P A -2
C1_1 C 0.5913(6) 0.4538(7) 0.7843(7) 0.072(2) Uani 0.5 1 d D U P A -2
C2_1 C 0.6242(6) 0.3868(9) 0.7778(9) 0.083(3) Uani 0.5 1 d D U P A -2
F1_1 F 0.6718(5) 0.3927(10) 0.8252(10) 0.114(4) Uani 0.5 1 d D U P A -2
F2_1 F 0.6192(6) 0.3806(9) 0.7089(8) 0.097(3) Uani 0.5 1 d D U P A -2
F3_1 F 0.6178(6) 0.3183(8) 0.8010(9) 0.098(3) Uani 0.5 1 d D U P A -2
C3_1 C 0.5898(6) 0.5250(9) 0.7345(9) 0.084(3) Uani 0.5 1 d D U P A -2
F4_1 F 0.5717(7) 0.5907(9) 0.7488(10) 0.111(4) Uani 0.5 1 d D U P A -2
F5_1 F 0.5589(7) 0.5157(11) 0.6622(9) 0.117(4) Uani 0.5 1 d D U P A -2
F6_1 F 0.6332(5) 0.5512(9) 0.7436(9) 0.092(3) Uani 0.5 1 d D U P A -2
C4_1 C 0.6131(6) 0.4805(9) 0.8688(8) 0.082(3) Uani 0.5 1 d D U P A -2
F7_1 F 0.5907(7) 0.5420(10) 0.8763(10) 0.115(4) Uani 0.5 1 d D U P A -2
F8_1 F 0.6579(5) 0.5120(9) 0.9001(9) 0.103(4) Uani 0.5 1 d D U P A -2
F9_1 F 0.6194(6) 0.4228(9) 0.9152(8) 0.107(4) Uani 0.5 1 d D U P A -2
Ge1 Ge 0.72779(3) 0.28840(4) 0.54339(4) 0.0212(2) Uani 1 1 d . . . . .
N1 N 0.6655(2) 0.2705(3) 0.5518(3) 0.0221(13) Uani 1 1 d . . . . .
N2 N 0.7456(2) 0.3825(3) 0.6103(3) 0.0245(14) Uani 1 1 d . . . . .
P1 P 0.78584(8) 0.18517(12) 0.58162(11) 0.0276(5) Uani 1 1 d . . . . .
C1 C 0.6398(3) 0.3323(5) 0.5596(4) 0.0293(18) Uani 1 1 d . . . . .
H1 H 0.606494 0.322089 0.550779 0.035 Uiso 1 1 calc R U . . .
C2 C 0.6578(3) 0.4102(5) 0.5795(5) 0.0343(19) Uani 1 1 d . . . . .
H2 H 0.634322 0.451255 0.571974 0.041 Uiso 1 1 calc R U . . .
C3 C 0.7089(3) 0.4296(5) 0.6100(4) 0.0295(18) Uani 1 1 d . . . . .
H3 H 0.718896 0.480479 0.632721 0.035 Uiso 1 1 calc R U . . .
C4 C 0.6402(3) 0.1923(4) 0.5383(4) 0.0241(16) Uani 1 1 d . . . . .
C5 C 0.5976(3) 0.1766(5) 0.4669(4) 0.0307(18) Uani 1 1 d . . . . .
C6 C 0.5717(3) 0.1040(5) 0.4585(5) 0.041(2) Uani 1 1 d . . . . .
H6 H 0.543283 0.091556 0.411064 0.049 Uiso 1 1 calc R U . . .
C7 C 0.5876(4) 0.0503(5) 0.5195(6) 0.045(2) Uani 1 1 d . . . . .
H7 H 0.569707 0.002179 0.513138 0.054 Uiso 1 1 calc R U . . .
C8 C 0.6296(3) 0.0674(5) 0.5897(5) 0.039(2) Uani 1 1 d . . . . .
H8 H 0.639838 0.030350 0.630305 0.047 Uiso 1 1 calc R U . . .
C9 C 0.6569(3) 0.1382(5) 0.6013(5) 0.0311(18) Uani 1 1 d . . . . .
C10 C 0.7011(3) 0.1582(5) 0.6804(4) 0.036(2) Uani 1 1 d . . . . .
H10 H 0.723291 0.197389 0.672933 0.043 Uiso 1 1 calc R U . . .
C11 C 0.7337(4) 0.0840(6) 0.7214(5) 0.052(3) Uani 1 1 d . . . . .
H11A H 0.764187 0.100846 0.767085 0.079 Uiso 1 1 calc R U . . .
H11B H 0.743075 0.056461 0.686537 0.079 Uiso 1 1 calc R U . . .
H11C H 0.714169 0.048150 0.736157 0.079 Uiso 1 1 calc R U . . .
C12 C 0.6810(4) 0.1975(6) 0.7314(5) 0.055(3) Uani 1 1 d . . . . .
H12A H 0.657113 0.161664 0.736369 0.082 Uiso 1 1 calc R U . . .
H12B H 0.663911 0.247302 0.707779 0.082 Uiso 1 1 calc R U . . .
H12C H 0.709208 0.208477 0.782053 0.082 Uiso 1 1 calc R U . . .
C13 C 0.5774(3) 0.2359(5) 0.3993(4) 0.035(2) Uani 1 1 d . . . . .
H13 H 0.601311 0.281629 0.414439 0.043 Uiso 1 1 calc R U . . .
C14 C 0.5753(4) 0.1976(6) 0.3267(5) 0.046(2) Uani 1 1 d . . . . .
H14A H 0.608643 0.176631 0.338951 0.070 Uiso 1 1 calc R U . . .
H14B H 0.565420 0.237777 0.286437 0.070 Uiso 1 1 calc R U . . .
H14C H 0.550643 0.154434 0.308886 0.070 Uiso 1 1 calc R U . . .
C15 C 0.5246(4) 0.2689(6) 0.3821(5) 0.049(2) Uani 1 1 d . . . . .
H15A H 0.500530 0.224943 0.368477 0.074 Uiso 1 1 calc R U . . .
H15B H 0.512814 0.306503 0.339545 0.074 Uiso 1 1 calc R U . . .
H15C H 0.527221 0.295822 0.427605 0.074 Uiso 1 1 calc R U . . .
C16 C 0.7973(3) 0.4136(4) 0.6534(4) 0.0264(17) Uani 1 1 d . . . . .
C17 C 0.8125(3) 0.4798(5) 0.6236(4) 0.0314(18) Uani 1 1 d . . . . .
C18 C 0.8608(4) 0.5123(5) 0.6691(5) 0.041(2) Uani 1 1 d . . . . .
H18 H 0.871450 0.556123 0.650343 0.050 Uiso 1 1 calc R U . . .
C19 C 0.8936(4) 0.4809(5) 0.7422(5) 0.046(2) Uani 1 1 d . . . . .
H19 H 0.926168 0.503155 0.771830 0.055 Uiso 1 1 calc R U . . .
C20 C 0.8778(3) 0.4169(5) 0.7705(5) 0.039(2) Uani 1 1 d . . . . .
H20 H 0.899813 0.396585 0.819751 0.047 Uiso 1 1 calc R U . . .
C21 C 0.8302(3) 0.3819(5) 0.7279(4) 0.0307(18) Uani 1 1 d . . . . .
C22 C 0.8132(3) 0.3141(5) 0.7631(4) 0.037(2) Uani 1 1 d . . . . .
H22 H 0.783351 0.288022 0.720404 0.044 Uiso 1 1 calc R U . . .
C23 C 0.7955(4) 0.3494(6) 0.8196(6) 0.058(3) Uani 1 1 d . . . . .
H23A H 0.824060 0.374805 0.862639 0.087 Uiso 1 1 calc R U . . .
H23B H 0.782356 0.306619 0.838633 0.087 Uiso 1 1 calc R U . . .
H23C H 0.768882 0.388637 0.792679 0.087 Uiso 1 1 calc R U . . .
C24 C 0.8535(4) 0.2499(6) 0.8028(5) 0.056(3) Uani 1 1 d . . . . .
H24A H 0.861772 0.225304 0.765406 0.084 Uiso 1 1 calc R U . . .
H24B H 0.840517 0.209506 0.824357 0.084 Uiso 1 1 calc R U . . .
H24C H 0.883856 0.274042 0.843781 0.084 Uiso 1 1 calc R U . . .
C25 C 0.7771(3) 0.5183(5) 0.5453(5) 0.0338(19) Uani 1 1 d . . . . .
H25 H 0.745729 0.485587 0.520235 0.041 Uiso 1 1 calc R U . . .
C26 C 0.7618(4) 0.6034(5) 0.5556(6) 0.051(3) Uani 1 1 d . . . . .
H26A H 0.791590 0.637843 0.576147 0.077 Uiso 1 1 calc R U . . .
H26B H 0.747758 0.602285 0.591075 0.077 Uiso 1 1 calc R U . . .
H26C H 0.736494 0.623960 0.505998 0.077 Uiso 1 1 calc R U . . .
C27 C 0.8019(4) 0.5185(6) 0.4916(6) 0.052(3) Uani 1 1 d . . . . .
H27A H 0.777484 0.537905 0.440876 0.079 Uiso 1 1 calc R U . . .
H27B H 0.812180 0.464463 0.487081 0.079 Uiso 1 1 calc R U . . .
H27C H 0.831502 0.553197 0.513069 0.079 Uiso 1 1 calc R U . . .
Al1 Al 0.500000 0.35296(19) 0.750000 0.0260(7) Uani 1 2 d S T P . .

loop_
_atom_site_aniso_label
_atom_site_aniso_U_11
_atom_site_aniso_U_22
_atom_site_aniso_U_33
_atom_site_aniso_U_23
_atom_site_aniso_U_13
_atom_site_aniso_U_12
O1_4 0.102(5) 0.103(5) 0.117(5) -0.022(5) 0.064(4) -0.024(4)
C1_4 0.105(5) 0.103(5) 0.125(5) -0.020(4) 0.061(4) -0.022(4)
C2_4 0.109(5) 0.108(5) 0.132(5) -0.018(5) 0.059(4) -0.018(4)
F1_4 0.121(7) 0.122(7) 0.138(6) -0.023(6) 0.036(6) -0.008(6)
F2_4 0.107(6) 0.128(7) 0.163(7) -0.019(6) 0.063(6) -0.037(6)
F3_4 0.114(7) 0.120(6) 0.149(7) -0.032(6) 0.049(6) -0.001(6)
C3_4 0.114(5) 0.109(5) 0.129(5) -0.012(4) 0.060(4) -0.021(4)
F4_4 0.121(6) 0.130(8) 0.129(7) 0.000(7) 0.055(6) -0.030(6)
F5_4 0.133(7) 0.137(7) 0.135(6) -0.019(6) 0.075(6) -0.020(6)
F6_4 0.126(7) 0.126(6) 0.141(7) -0.007(6) 0.060(6) -0.040(6)
C4_4 0.111(5) 0.106(5) 0.130(5) -0.020(4) 0.055(4) -0.017(4)
F7_4 0.107(6) 0.093(6) 0.142(7) -0.012(6) 0.053(6) -0.023(5)
F8_4 0.111(6) 0.099(6) 0.141(7) -0.034(6) 0.044(6) -0.021(5)
F9_4 0.127(8) 0.108(7) 0.119(6) -0.054(6) 0.053(6) -0.025(6)
O1_3 0.113 0.078 0.084 -0.021 0.060 -0.002
C1_3 0.119(4) 0.089(4) 0.098(4) -0.024(3) 0.061(3) 0.001(4)
C2_3 0.122(4) 0.093(4) 0.104(4) -0.020(4) 0.059(3) -0.002(4)
F1_3 0.140(6) 0.089(6) 0.124(6) -0.012(5) 0.058(5) 0.011(6)
F2_3 0.129(6) 0.100(6) 0.120(6) -0.027(5) 0.072(5) -0.013(5)
F3_3 0.129(6) 0.102(7) 0.134(7) -0.025(6) 0.074(5) -0.015(6)
C3_3 0.131(4) 0.094(4) 0.105(4) -0.024(4) 0.049(4) 0.003(4)
F4_3 0.186(8) 0.108(6) 0.103(7) -0.010(6) 0.039(7) 0.009(7)
F5_3 0.134(6) 0.122(7) 0.134(7) -0.023(6) 0.047(5) -0.011(6)
F6_3 0.157(7) 0.101(6) 0.106(6) -0.040(5) 0.028(6) 0.009(6)
C4_3 0.121(4) 0.093(4) 0.099(4) -0.018(4) 0.063(3) 0.002(4)
F7_3 0.125(7) 0.098(6) 0.117(6) -0.006(6) 0.078(5) -0.003(6)
F8_3 0.123(7) 0.088(5) 0.121(6) -0.010(5) 0.059(5) 0.007(6)
F9_3 0.118(6) 0.111(7) 0.108(5) -0.021(5) 0.053(5) 0.018(6)
O1_2 0.086 0.087 0.065 -0.013 0.049 -0.030
C1_2 0.098(4) 0.106(4) 0.073(3) -0.015(3) 0.052(3) -0.029(4)
C2_2 0.099(4) 0.109(4) 0.077(4) -0.005(4) 0.051(4) -0.027(4)
F1_2 0.111(6) 0.106(5) 0.081(6) 0.003(5) 0.046(5) -0.026(5)
F2_2 0.115(6) 0.126(6) 0.083(4) -0.010(5) 0.057(4) -0.042(6)
F3_2 0.112(5) 0.131(7) 0.087(6) -0.008(6) 0.064(5) -0.022(5)
C3_2 0.105(4) 0.110(4) 0.081(4) -0.016(4) 0.047(4) -0.022(4)
F4_2 0.134(6) 0.118(6) 0.099(6) -0.012(5) 0.049(5) -0.031(6)
F5_2 0.111(5) 0.124(7) 0.119(7) -0.019(7) 0.041(5) -0.011(6)
F6_2 0.113(6) 0.120(6) 0.078(4) -0.032(5) 0.053(5) -0.019(6)
C4_2 0.098(4) 0.108(4) 0.080(4) -0.006(4) 0.051(3) -0.032(4)
F7_2 0.088(6) 0.121(7) 0.073(5) -0.007(5) 0.049(5) -0.039(6)
F8_2 0.102(6) 0.142(6) 0.074(5) -0.004(5) 0.046(5) -0.036(6)
F9_2 0.106(6) 0.128(6) 0.101(6) 0.005(5) 0.028(6) -0.018(5)
O1_1 0.073(4) 0.076(5) 0.077(4) -0.010(4) 0.054(4) -0.024(4)
C1_1 0.072(4) 0.075(4) 0.087(4) -0.009(4) 0.052(4) -0.015(4)
C2_1 0.080(4) 0.085(4) 0.092(4) -0.010(4) 0.048(4) -0.007(4)
F1_1 0.091(5) 0.107(7) 0.116(6) -0.028(6) 0.024(5) 0.020(5)
F2_1 0.103(6) 0.102(6) 0.096(5) -0.011(5) 0.055(5) 0.020(6)
F3_1 0.094(6) 0.087(6) 0.129(7) 0.014(6) 0.066(6) 0.024(5)
C3_1 0.082(5) 0.082(5) 0.092(4) -0.001(4) 0.046(4) -0.019(4)
F4_1 0.107(7) 0.092(6) 0.128(7) 0.012(6) 0.051(6) 0.006(6)
F5_1 0.110(7) 0.109(7) 0.103(5) 0.014(5) 0.026(5) -0.034(6)
F6_1 0.083(5) 0.080(6) 0.109(6) 0.020(5) 0.043(5) -0.023(5)
C4_1 0.080(5) 0.083(5) 0.089(4) -0.011(4) 0.044(4) -0.011(4)
F7_1 0.116(7) 0.106(6) 0.098(6) -0.042(6) 0.030(6) 0.002(6)
F8_1 0.094(5) 0.094(6) 0.096(6) -0.015(6) 0.024(5) -0.026(5)
F9_1 0.110(6) 0.109(6) 0.086(6) -0.003(5) 0.034(5) -0.025(5)
Ge1 0.0251(4) 0.0199(4) 0.0192(4) -0.0028(3) 0.0110(3) 0.0018(3)
N1 0.023(3) 0.022(3) 0.020(3) 0.000(2) 0.009(3) 0.002(3)
N2 0.031(4) 0.022(3) 0.018(3) -0.004(2) 0.010(3) 0.000(3)
P1 0.0365(12) 0.0285(10) 0.0184(9) 0.0068(8) 0.0136(9) 0.0148(9)
C1 0.027(5) 0.034(4) 0.029(4) 0.002(3) 0.016(4) 0.005(4)
C2 0.037(5) 0.026(4) 0.041(5) -0.003(4) 0.020(4) 0.010(4)
C3 0.039(5) 0.025(4) 0.027(4) -0.003(3) 0.018(4) 0.002(4)
C4 0.026(4) 0.021(4) 0.031(4) 0.004(3) 0.017(3) 0.004(3)
C5 0.030(5) 0.033(4) 0.031(4) -0.004(3) 0.016(4) -0.001(4)
C6 0.036(5) 0.043(5) 0.037(5) -0.007(4) 0.012(4) -0.009(4)
C7 0.050(6) 0.028(5) 0.061(6) -0.001(4) 0.029(5) -0.010(4)
C8 0.048(6) 0.034(5) 0.041(5) 0.007(4) 0.026(5) -0.003(4)
C9 0.036(5) 0.030(4) 0.035(4) 0.005(3) 0.024(4) 0.008(4)
C10 0.047(6) 0.031(4) 0.030(4) 0.009(3) 0.019(4) 0.002(4)
C11 0.055(7) 0.053(6) 0.039(5) 0.012(4) 0.014(5) 0.014(5)
C12 0.069(7) 0.054(6) 0.037(5) -0.003(5) 0.022(5) 0.012(5)
C13 0.035(5) 0.036(5) 0.028(4) 0.001(3) 0.008(4) -0.002(4)
C14 0.042(6) 0.057(6) 0.034(5) 0.000(4) 0.013(4) 0.008(5)
C15 0.045(6) 0.054(6) 0.039(5) 0.009(4) 0.012(4) 0.019(5)
C16 0.031(5) 0.022(4) 0.026(4) -0.012(3) 0.013(4) -0.001(3)
C17 0.037(5) 0.027(4) 0.032(4) -0.011(3) 0.018(4) -0.004(4)
C18 0.048(6) 0.029(4) 0.051(5) -0.011(4) 0.027(5) -0.013(4)
C19 0.034(5) 0.044(5) 0.047(5) -0.018(4) 0.009(4) -0.006(4)
C20 0.044(6) 0.037(5) 0.030(4) -0.007(4) 0.011(4) 0.006(4)
C21 0.035(5) 0.028(4) 0.025(4) -0.010(3) 0.010(4) 0.000(4)
C22 0.042(5) 0.037(5) 0.022(4) -0.006(3) 0.007(4) -0.004(4)
C23 0.066(7) 0.057(6) 0.065(7) 0.008(5) 0.044(6) 0.005(5)
C24 0.071(8) 0.049(6) 0.036(5) 0.005(4) 0.015(5) 0.009(5)
C25 0.042(5) 0.028(4) 0.033(4) -0.004(3) 0.019(4) -0.004(4)
C26 0.067(7) 0.038(5) 0.048(6) 0.004(4) 0.027(5) 0.004(5)
C27 0.069(7) 0.050(6) 0.054(6) -0.003(5) 0.042(6) -0.008(5)
Al1 0.0241(18) 0.0253(16) 0.0313(17) 0.000 0.0152(15) 0.000

loop_
_atom_type_symbol
_atom_type_description
_atom_type_scat_dispersion_real
_atom_type_scat_dispersion_imag
_atom_type_scat_source
C C 0.0033 0.0016 'International Tables Vol C Tables 4.2.6.8 and 6.1.1.4'
H H 0.0000 0.0000 'International Tables Vol C Tables 4.2.6.8 and 6.1.1.4'
N N 0.0061 0.0033 'International Tables Vol C Tables 4.2.6.8 and 6.1.1.4'
O O 0.0106 0.0060 'International Tables Vol C Tables 4.2.6.8 and 6.1.1.4'
F F 0.0171 0.0103 'International Tables Vol C Tables 4.2.6.8 and 6.1.1.4'
Al Al 0.0645 0.0514 'International Tables Vol C Tables 4.2.6.8 and 6.1.1.4'
P P 0.1023 0.0942 'International Tables Vol C Tables 4.2.6.8 and 6.1.1.4'
Ge Ge 0.1547 1.8001 'International Tables Vol C Tables 4.2.6.8 and 6.1.1.4'

loop_
_geom_angle_atom_site_label_1
_geom_angle_atom_site_label_2
_geom_angle_atom_site_label_3
_geom_angle
_geom_angle_site_symmetry_1
_geom_angle_site_symmetry_3
C1_4 O1_4 Al1 151.7(17) . .
O1_4 C1_4 C2_4 113.9(14) . .
O1_4 C1_4 C4_4 107.8(13) . .
C2_4 C1_4 C4_4 110.8(12) . .
O1_4 C1_4 C3_4 107.5(14) . .
C2_4 C1_4 C3_4 106.9(12) . .
C4_4 C1_4 C3_4 109.9(12) . .
F3_4 C2_4 F1_4 116.2(17) . .
F3_4 C2_4 F2_4 95.7(14) . .
F1_4 C2_4 F2_4 99.8(15) . .
F3_4 C2_4 C1_4 117.4(15) . .
F1_4 C2_4 C1_4 110.6(14) . .
F2_4 C2_4 C1_4 115.0(15) . .
F5_4 C3_4 F6_4 101.3(15) . .
F5_4 C3_4 F4_4 101.9(15) . .
F6_4 C3_4 F4_4 111.4(16) . .
F5_4 C3_4 C1_4 112.7(14) . .
F6_4 C3_4 C1_4 114.5(15) . .
F4_4 C3_4 C1_4 113.6(14) . .
F8_4 C4_4 F7_4 101.5(14) . .
F8_4 C4_4 F9_4 114.5(16) . .
F7_4 C4_4 F9_4 106.3(15) . .
F8_4 C4_4 C1_4 112.8(14) . .
F7_4 C4_4 C1_4 109.6(13) . .
F9_4 C4_4 C1_4 111.4(13) . .
C1_3 O1_3 Al1 155(2) . .
O1_3 C1_3 C3_3 111.2(14) . .
O1_3 C1_3 C4_3 109.6(14) . .
C3_3 C1_3 C4_3 116.4(12) . .
O1_3 C1_3 C2_3 110.3(15) . .
C3_3 C1_3 C2_3 103.8(11) . .
C4_3 C1_3 C2_3 105.2(11) . .
F1_3 C2_3 F2_3 110.2(15) . .
F1_3 C2_3 F3_3 105.5(15) . .
F2_3 C2_3 F3_3 106.2(14) . .
F1_3 C2_3 C1_3 110.9(13) . .
F2_3 C2_3 C1_3 111.5(14) . .
F3_3 C2_3 C1_3 112.3(14) . .
F4_3 C3_3 F6_3 109.4(15) . .
F4_3 C3_3 F5_3 108.5(16) . .
F6_3 C3_3 F5_3 99.8(16) . .
F4_3 C3_3 C1_3 114.0(14) . .
F6_3 C3_3 C1_3 117.0(15) . .
F5_3 C3_3 C1_3 106.9(14) . .
F8_3 C4_3 F7_3 111.9(15) . .
F8_3 C4_3 F9_3 105.2(14) . .
F7_3 C4_3 F9_3 106.5(14) . .
F8_3 C4_3 C1_3 110.6(14) . .
F7_3 C4_3 C1_3 113.9(13) . .
F9_3 C4_3 C1_3 108.1(13) . .
C1_2 O1_2 Al1 160(2) . .
O1_2 C1_2 C3_2 117.9(15) . .
O1_2 C1_2 C4_2 105.8(13) . .
C3_2 C1_2 C4_2 111.0(12) . .
O1_2 C1_2 C2_2 110.1(14) . .
C3_2 C1_2 C2_2 103.6(11) . .
C4_2 C1_2 C2_2 108.2(11) . .
F2_2 C2_2 F3_2 103.6(14) . .
F2_2 C2_2 F1_2 109.1(14) . .
F3_2 C2_2 F1_2 103.7(14) . .
F2_2 C2_2 C1_2 116.2(14) . .
F3_2 C2_2 C1_2 112.0(13) . .
F1_2 C2_2 C1_2 111.1(12) . .
F5_2 C3_2 F6_2 103.1(14) . .
F5_2 C3_2 F4_2 102.7(15) . .
F6_2 C3_2 F4_2 111.2(15) . .
F5_2 C3_2 C1_2 114.2(14) . .
F6_2 C3_2 C1_2 112.7(13) . .
F4_2 C3_2 C1_2 112.2(13) . .
F8_2 C4_2 F9_2 102.9(14) . .
F8_2 C4_2 F7_2 108.1(13) . .
F9_2 C4_2 F7_2 108.2(14) . .
F8_2 C4_2 C1_2 112.3(13) . .
F9_2 C4_2 C1_2 112.2(13) . .
F7_2 C4_2 C1_2 112.6(12) . .
C1_1 O1_1 Al1 158.3(14) . .
O1_1 C1_1 C3_1 111.7(12) . .
O1_1 C1_1 C2_1 106.2(11) . .
C3_1 C1_1 C2_1 109.9(11) . .
O1_1 C1_1 C4_1 109.4(12) . .
C3_1 C1_1 C4_1 109.7(11) . .
C2_1 C1_1 C4_1 110.0(11) . .
F1_1 C2_1 F3_1 96.4(13) . .
F1_1 C2_1 F2_1 107.9(14) . .
F3_1 C2_1 F2_1 109.7(14) . .
F1_1 C2_1 C1_1 114.5(13) . .
F3_1 C2_1 C1_1 114.5(12) . .
F2_1 C2_1 C1_1 112.6(12) . .
F6_1 C3_1 F5_1 109.9(14) . .
F6_1 C3_1 F4_1 100.1(13) . .
F5_1 C3_1 F4_1 100.7(15) . .
F6_1 C3_1 C1_1 116.7(13) . .
F5_1 C3_1 C1_1 113.7(13) . .
F4_1 C3_1 C1_1 113.8(13) . .
F7_1 C4_1 F8_1 95.6(14) . .
F7_1 C4_1 F9_1 115.8(16) . .
F8_1 C4_1 F9_1 101.4(13) . .
F7_1 C4_1 C1_1 112.5(13) . .
F8_1 C4_1 C1_1 116.5(14) . .
F9_1 C4_1 C1_1 113.4(12) . .
N1 Ge1 N2 91.9(2) . .
N1 Ge1 P1 116.95(18) . .
N2 Ge1 P1 117.34(19) . .
N1 Ge1 P1 114.63(17) . 7_656
N2 Ge1 P1 114.36(18) . 7_656
P1 Ge1 P1 102.39(6) . 7_656
N1 Ge1 Ge1 133.95(17) . 7_656
N2 Ge1 Ge1 134.05(19) . 7_656
P1 Ge1 Ge1 51.71(5) . 7_656
P1 Ge1 Ge1 50.68(5) 7_656 7_656
C1 N1 C4 115.6(6) . .
C1 N1 Ge1 120.6(5) . .
C4 N1 Ge1 123.2(4) . .
C3 N2 C16 115.3(6) . .
C3 N2 Ge1 120.4(5) . .
C16 N2 Ge1 123.6(5) . .
Ge1 P1 Ge1 77.61(6) . 7_656
N1 C1 C2 126.1(8) . .
N1 C1 H1 117.0 . .
C2 C1 H1 117.0 . .
C1 C2 C3 122.6(7) . .
C1 C2 H2 118.7 . .
C3 C2 H2 118.7 . .
N2 C3 C2 126.2(7) . .
N2 C3 H3 116.9 . .
C2 C3 H3 116.9 . .
C5 C4 C9 122.2(7) . .
C5 C4 N1 119.5(6) . .
C9 C4 N1 118.0(7) . .
C4 C5 C6 117.8(7) . .
C4 C5 C13 123.1(7) . .
C6 C5 C13 119.1(7) . .
C7 C6 C5 120.8(8) . .
C7 C6 H6 119.6 . .
C5 C6 H6 119.6 . .
C6 C7 C8 120.4(8) . .
C6 C7 H7 119.8 . .
C8 C7 H7 119.8 . .
C7 C8 C9 121.5(8) . .
C7 C8 H8 119.3 . .
C9 C8 H8 119.3 . .
C4 C9 C8 117.4(8) . .
C4 C9 C10 121.9(7) . .
C8 C9 C10 120.7(7) . .
C9 C10 C11 112.5(7) . .
C9 C10 C12 110.0(7) . .
C11 C10 C12 110.3(7) . .
C9 C10 H10 108.0 . .
C11 C10 H10 108.0 . .
C12 C10 H10 108.0 . .
C10 C11 H11A 109.5 . .
C10 C11 H11B 109.5 . .
H11A C11 H11B 109.5 . .
C10 C11 H11C 109.5 . .
H11A C11 H11C 109.5 . .
H11B C11 H11C 109.5 . .
C10 C12 H12A 109.5 . .
C10 C12 H12B 109.5 . .
H12A C12 H12B 109.5 . .
C10 C12 H12C 109.5 . .
H12A C12 H12C 109.5 . .
H12B C12 H12C 109.5 . .
C14 C13 C15 110.9(7) . .
C14 C13 C5 111.3(7) . .
C15 C13 C5 111.2(7) . .
C14 C13 H13 107.8 . .
C15 C13 H13 107.8 . .
C5 C13 H13 107.8 . .
C13 C14 H14A 109.5 . .
C13 C14 H14B 109.5 . .
H14A C14 H14B 109.5 . .
C13 C14 H14C 109.5 . .
H14A C14 H14C 109.5 . .
H14B C14 H14C 109.5 . .
C13 C15 H15A 109.5 . .
C13 C15 H15B 109.5 . .
H15A C15 H15B 109.5 . .
C13 C15 H15C 109.5 . .
H15A C15 H15C 109.5 . .
H15B C15 H15C 109.5 . .
C17 C16 C21 120.9(7) . .
C17 C16 N2 119.5(7) . .
C21 C16 N2 119.3(7) . .
C18 C17 C16 118.2(8) . .
C18 C17 C25 119.3(7) . .
C16 C17 C25 122.5(7) . .
C19 C18 C17 121.3(8) . .
C19 C18 H18 119.4 . .
C17 C18 H18 119.4 . .
C20 C19 C18 119.5(8) . .
C20 C19 H19 120.2 . .
C18 C19 H19 120.2 . .
C21 C20 C19 121.9(8) . .
C21 C20 H20 119.1 . .
C19 C20 H20 119.1 . .
C20 C21 C16 118.2(8) . .
C20 C21 C22 120.0(7) . .
C16 C21 C22 121.7(7) . .
C24 C22 C23 110.7(7) . .
C24 C22 C21 113.7(8) . .
C23 C22 C21 109.9(7) . .
C24 C22 H22 107.4 . .
C23 C22 H22 107.4 . .
C21 C22 H22 107.4 . .
C22 C23 H23A 109.5 . .
C22 C23 H23B 109.5 . .
H23A C23 H23B 109.5 . .
C22 C23 H23C 109.5 . .
H23A C23 H23C 109.5 . .
H23B C23 H23C 109.5 . .
C22 C24 H24A 109.5 . .
C22 C24 H24B 109.5 . .
H24A C24 H24B 109.5 . .
C22 C24 H24C 109.5 . .
H24A C24 H24C 109.5 . .
H24B C24 H24C 109.5 . .
C17 C25 C27 111.2(7) . .
C17 C25 C26 111.2(7) . .
C27 C25 C26 110.8(7) . .
C17 C25 H25 107.8 . .
C27 C25 H25 107.8 . .
C26 C25 H25 107.8 . .
C25 C26 H26A 109.5 . .
C25 C26 H26B 109.5 . .
H26A C26 H26B 109.5 . .
C25 C26 H26C 109.5 . .
H26A C26 H26C 109.5 . .
H26B C26 H26C 109.5 . .
C25 C27 H27A 109.5 . .
C25 C27 H27B 109.5 . .
H27A C27 H27B 109.5 . .
C25 C27 H27C 109.5 . .
H27A C27 H27C 109.5 . .
H27B C27 H27C 109.5 . .
O1_1 Al1 O1_2 112.4(10) . .
O1_3 Al1 O1_4 110.9(13) . .

loop_
_geom_bond_atom_site_label_1
_geom_bond_atom_site_label_2
_geom_bond_distance
_geom_bond_site_symmetry_2
O1_4 C1_4 1.326(16) .
O1_4 Al1 1.730(17) .
C1_4 C2_4 1.512(8) .
C1_4 C4_4 1.521(8) .
C1_4 C3_4 1.519(8) .
C2_4 F3_4 1.270(13) .
C2_4 F1_4 1.281(13) .
C2_4 F2_4 1.298(13) .
C3_4 F5_4 1.284(13) .
C3_4 F6_4 1.281(13) .
C3_4 F4_4 1.294(13) .
C4_4 F8_4 1.284(13) .
C4_4 F7_4 1.314(13) .
C4_4 F9_4 1.314(13) .
O1_3 C1_3 1.315(17) .
O1_3 Al1 1.684(16) .
C1_3 C3_3 1.510(8) .
C1_3 C4_3 1.513(8) .
C1_3 C2_3 1.528(8) .
C2_3 F1_3 1.267(13) .
C2_3 F2_3 1.268(13) .
C2_3 F3_3 1.299(13) .
C3_3 F4_3 1.285(13) .
C3_3 F6_3 1.283(13) .
C3_3 F5_3 1.304(13) .
C4_3 F8_3 1.293(13) .
C4_3 F7_3 1.305(13) .
C4_3 F9_3 1.292(13) .
O1_2 C1_2 1.313(16) .
O1_2 Al1 1.723(15) .
C1_2 C3_2 1.512(8) .
C1_2 C4_2 1.521(8) .
C1_2 C2_2 1.522(8) .
C2_2 F2_2 1.231(13) .
C2_2 F3_2 1.268(13) .
C2_2 F1_2 1.297(13) .
C3_2 F5_2 1.284(13) .
C3_2 F6_2 1.305(13) .
C3_2 F4_2 1.301(13) .
C4_2 F8_2 1.263(13) .
C4_2 F9_2 1.294(13) .
C4_2 F7_2 1.313(13) .
O1_1 C1_1 1.325(15) .
O1_1 Al1 1.690(13) .
C1_1 C3_1 1.512(8) .
C1_1 C2_1 1.517(8) .
C1_1 C4_1 1.520(8) .
C2_1 F1_1 1.267(13) .
C2_1 F3_1 1.266(13) .
C2_1 F2_1 1.281(13) .
C3_1 F6_1 1.282(12) .
C3_1 F5_1 1.273(13) .
C3_1 F4_1 1.296(13) .
C4_1 F7_1 1.257(13) .
C4_1 F8_1 1.276(13) .
C4_1 F9_1 1.265(12) .
Ge1 N1 1.942(6) .
Ge1 N2 1.934(6) .
Ge1 P1 2.278(2) .
Ge1 P1 2.3110(19) 7_656
Ge1 Ge1 2.8762(15) 7_656
N1 C1 1.323(9) .
N1 C4 1.454(9) .
N2 C3 1.331(9) .
N2 C16 1.443(9) .
C1 C2 1.376(11) .
C1 H1 0.9300 .
C2 C3 1.374(11) .
C2 H2 0.9300 .
C3 H3 0.9300 .
C4 C5 1.386(11) .
C4 C9 1.405(10) .
C5 C6 1.390(11) .
C5 C13 1.518(11) .
C6 C7 1.373(12) .
C6 H6 0.9300 .
C7 C8 1.370(12) .
C7 H7 0.9300 .
C8 C9 1.377(11) .
C8 H8 0.9300 .
C9 C10 1.509(11) .
C10 C11 1.528(11) .
C10 C12 1.521(12) .
C10 H10 0.9800 .
C11 H11A 0.9600 .
C11 H11B 0.9600 .
C11 H11C 0.9600 .
C12 H12A 0.9600 .
C12 H12B 0.9600 .
C12 H12C 0.9600 .
C13 C14 1.522(11) .
C13 C15 1.531(12) .
C13 H13 0.9800 .
C14 H14A 0.9600 .
C14 H14B 0.9600 .
C14 H14C 0.9600 .
C15 H15A 0.9600 .
C15 H15B 0.9600 .
C15 H15C 0.9600 .
C16 C17 1.406(11) .
C16 C21 1.410(11) .
C17 C18 1.381(11) .
C17 C25 1.521(11) .
C18 C19 1.388(12) .
C18 H18 0.9300 .
C19 C20 1.374(13) .
C19 H19 0.9300 .
C20 C21 1.374(11) .
C20 H20 0.9300 .
C21 C22 1.516(11) .
C22 C24 1.505(12) .
C22 C23 1.537(12) .
C22 H22 0.9800 .
C23 H23A 0.9600 .
C23 H23B 0.9600 .
C23 H23C 0.9600 .
C24 H24A 0.9600 .
C24 H24B 0.9600 .
C24 H24C 0.9600 .
C25 C27 1.532(11) .
C25 C26 1.520(11) .
C25 H25 0.9800 .
C26 H26A 0.9600 .
C26 H26B 0.9600 .
C26 H26C 0.9600 .
C27 H27A 0.9600 .
C27 H27B 0.9600 .
C27 H27C 0.9600 .
